data_2101391
loop_
_publ_author_name
'Nagata, H.'
'In, Y.'
'Doi, M.'
'Ishida, T.'
'Wakahara, A.'

_publ_section_title
;
 Structural features of four tryptophan metabolite--picric acid
 molecular complexes
;
_journal_issue 6
_journal_name_full 'Acta Crystallographica Section B'
_journal_page_first 1051
_journal_page_last 1058
_journal_paper_doi 10.1107/S0108768195005349
_journal_volume 51
_journal_year 1995
_chemical_formula_sum 'C17 H17 N5 O8'
_chemical_formula_weight 419.358
_symmetry_cell_setting monoclinic
_symmetry_space_group_name_Hall '-C 2yc'
_symmetry_space_group_name_H-M 'C 1 2/c 1'
_cell_angle_alpha 90.0
_cell_angle_beta 91.90(2)
_cell_angle_gamma 90.0
_cell_formula_units_Z 8
_cell_length_a 25.086(2)
_cell_length_b 6.7220(10)
_cell_length_c 22.507(2)
_cell_volume 3793.2(7)
_diffrn_radiation_type Cu
_diffrn_radiation_wavelength 1.54184
_exptl_absorpt_coefficient_mu 0.914
_exptl_crystal_density_diffrn 1.469
_exptl_crystal_density_meas 1.460(3)
_exptl_crystal_F_000 1744
_cod_data_source_file as0686.cif
_cod_data_source_block as0686d
_cod_original_cell_volume 3793.4(6)
_cod_database_code 2101391

loop_
_atom_site_label
_atom_site_fract_x
_atom_site_fract_y
_atom_site_fract_z
_atom_site_U_iso_or_equiv
C(1) .7870(2) -.0420(7) .3849(2) .038(2)
O(1) .77440(10) -.0978(6) .4346(2) .052(2)
C(2) .7681(2) .1388(8) .3565(2) .045(3)
N(2) .7300(2) .2592(7) .3880(2) .054(3)
O(2) .6990(2) .1804(8) .4199(3) .090(3)
O(2') .7300(2) .4358(7) .3777(2) .085(3)
C(3) .7832(2) .2061(7) .3024(2) .043(2)
C(4) .8185(2) .0950(8) .2701(2) .043(2)
N(4) .8354(2) .1655(9) .2147(2) .062(3)
O(4) .8152(2) .3140(8) .1924(2) .077(3)
O(4') .8705(2) .0764(9) .1896(2) .099(4)
C(5) .8380(2) -.0833(8) .2921(2) .043(2)
C(6) .8229(2) -.1504(7) .3470(2) .039(2)
N(6) .8448(2) -.3414(7) .3663(2) .047(2)
O(6) .8664(2) -.4469(6) .3281(2) .072(3)
O(6') .8427(2) -.3907(7) .4174(2) .071(3)
N(1A) .9076(2) .2089(8) .4179(3) .076(4)
C(2A) .8947(2) .1563(9) .4769(4) .069(4)
C(3A) .9190(2) -.0206(7) .4918(2) .044(2)
C(4A) .9788(2) -.2500(10) .4300(3) .063(3)
C(5A) 1.0028(3) -.2640(10) .3760(3) .069(4)
O(5A) 1.0337(3) -.4336(9) .3677(2) .100(4)
C(5'A) 1.0583(6) -.461(2) .3141(5) .150(10)
C(6A) .9951(3) -.1200(10) .3344(3) .076(4)
C(7A) .9649(3) .0430(10) .3400(3) .072(4)
C(8A) .9391(2) .0661(9) .3967(2) .054(3)
C(9A) .9468(2) -.0778(8) .4406(2) .048(3)
C(10A) .9177(2) -.1260(10) .5497(2) .059(3)
C(11A) .8791(2) -.2983(8) .5514(2) .051(3)
N(12A) .8237(2) -.2310(6) .5408(2) .047(2)
H(3) .7676 .3443 .2846 .050
H(5) .8650 -.1722 .2661 .050
H(1A) .8940 .3455 .3968 .050
H(2A) .8687 .2406 .5046 .050
H(4A) .9841 -.3628 .4631 .050
H(5a) 1.0659 -.3175 .2941 .050
H(5b) 1.0943 -.5429 .3201 .050
H(5c) 1.0306 -.5431 .2842 .050
H(6A) 1.0163 -.1377 .2931 .050
H(7A) .9592 .1484 .3039 .050
H(10a) .9548 -.2041 .5494 .050
H(10b) .8956 -.0187 .5755 .050
H(11a) .8871 -.3682 .5094 .050
H(11b) .8798 -.3285 .5986 .050
H(12a) .8299 -.1368 .5649 .050
H(12b) .7971 -.2946 .5512 .050
H(12c) .8146 -.1925 .4970 .050

loop_
_geom_angle_atom_site_label_1
_geom_angle_atom_site_label_2
_geom_angle_atom_site_label_3
_geom_angle
O(1) C(1) C(2) 124.6(3)
O(1) C(1) C(6) 124.2(3)
C(2) C(1) C(6) 111.2(3)
C(1) C(2) N(2) 117.6(3)
C(1) C(2) C(3) 125.2(3)
N(2) C(2) C(3) 117.2(3)
C(2) N(2) O(2) 119.8(3)
C(2) N(2) O(2') 116.6(3)
O(2) N(2) O(2') 123.5(4)
C(2) C(3) C(4) 119.5(3)
C(3) C(4) N(4) 119.9(3)
C(3) C(4) C(5) 120.3(3)
N(4) C(4) C(5) 119.8(3)
C(4) N(4) O(4) 120.5(3)
C(4) N(4) O(4') 119.1(3)
O(4) N(4) O(4') 120.4(4)
C(4) C(5) C(6) 120.1(3)
C(1) C(6) C(5) 123.6(3)
C(1) C(6) N(6) 120.1(3)
C(5) C(6) N(6) 116.2(3)
C(6) N(6) O(6) 117.5(3)
C(6) N(6) O(6') 120.1(3)
O(6) N(6) O(6') 122.4(3)
C(2A) N(1A) C(8A) 108.0(4)
N(1A) C(2A) C(3A) 109.3(4)
C(2A) C(3A) C(9A) 105.1(4)
C(2A) C(3A) C(10A) 127.4(4)
C(9A) C(3A) C(10A) 127.5(3)
C(5A) C(4A) C(9A) 117.8(4)
C(4A) C(5A) O(5A) 115.9(4)
C(4A) C(5A) C(6A) 120.3(4)
O(5A) C(5A) C(6A) 123.8(4)
C(5A) O(5A) C(5'A) 119.3(6)
C(5A) C(6A) C(7A) 125.9(4)
C(6A) C(7A) C(8A) 116.0(4)
N(1A) C(8A) C(7A) 132.2(4)
N(1A) C(8A) C(9A) 108.3(4)
C(7A) C(8A) C(9A) 119.5(4)
C(3A) C(9A) C(4A) 130.2(3)
C(3A) C(9A) C(8A) 109.2(3)
C(4A) C(9A) C(8A) 120.6(4)
C(3A) C(10A) C(11A) 115.0(3)
C(10A) C(11A) N(12A) 111.3(3)

loop_
_geom_bond_atom_site_label_1
_geom_bond_atom_site_label_2
_geom_bond_distance
C(1) O(1) 1.232(6)
C(1) C(2) 1.445(6)
C(1) C(6) 1.455(6)
C(2) N(2) 1.455(7)
C(2) C(3) 1.363(7)
N(2) O(2) 1.200(7)
N(2) O(2') 1.210(7)
C(3) C(4) 1.385(7)
C(4) N(4) 1.410(7)
C(4) C(5) 1.380(7)
N(4) O(4) 1.221(7)
N(4) O(4') 1.221(8)
C(5) C(6) 1.380(6)
C(6) N(6) 1.457(6)
N(6) O(6) 1.252(6)
N(6) O(6') 1.199(6)
N(1A) C(2A) 1.422(9)
N(1A) C(8A) 1.341(8)
C(2A) C(3A) 1.373(8)
C(3A) C(9A) 1.420(7)
C(3A) C(10A) 1.484(7)
C(4A) C(5A) 1.376(9)
C(4A) C(9A) 1.434(8)
C(5A) O(5A) 1.393(9)
C(5A) C(6A) 1.350(10)
O(5A) C(5'A) 1.390(10)
C(6A) C(7A) 1.340(10)
C(7A) C(8A) 1.458(9)
C(8A) C(9A) 1.391(7)
C(10A) C(11A) 1.509(8)
C(11A) N(12A) 1.474(7)

loop_
_geom_torsion_atom_site_label_1
_geom_torsion_atom_site_label_2
_geom_torsion_atom_site_label_3
_geom_torsion_atom_site_label_4
_geom_torsion
O(1) C(1) C(2) N(2) -2.3(4)
O(1) C(1) C(2) C(3) 177.5(6)
C(6) C(1) C(2) N(2) 177.5(5)
C(6) C(1) C(2) C(3) -2.7(5)
O(1) C(1) C(6) C(5) -177.9(6)
O(1) C(1) C(6) N(6) 2.3(4)
C(2) C(1) C(6) C(5) 2.2(5)
C(2) C(1) C(6) N(6) -177.5(5)
C(1) C(2) N(2) O(2) -31.7(5)
C(1) C(2) N(2) O(2') 152.1(5)
C(3) C(2) N(2) O(2) 148.5(6)
C(3) C(2) N(2) O(2') -27.8(5)
C(1) C(2) C(3) C(4) 1.4(4)
N(2) C(2) C(3) C(4) -178.8(5)
C(2) C(3) C(4) N(4) -178.5(6)
C(2) C(3) C(4) C(5) 0.6(5)
C(3) C(4) N(4) O(4) -7.1(5)
C(3) C(4) N(4) O(4') 172.7(6)
C(5) C(4) N(4) O(4) 173.8(6)
C(5) C(4) N(4) O(4') -6.4(5)
C(3) C(4) C(5) C(6) -1.0(4)
N(4) C(4) C(5) C(6) 178.1(6)
C(4) C(5) C(6) C(1) -0.6(5)
C(4) C(5) C(6) N(6) 179.2(5)
C(1) C(6) N(6) O(6) 166.0(5)
C(1) C(6) N(6) O(6') -15.4(4)
C(5) C(6) N(6) O(6) -13.8(4)
C(5) C(6) N(6) O(6') 164.8(5)
C(8A) N(1A) C(2A) C(3A) 0.3(5)
C(2A) N(1A) C(8A) C(7A) -178.7(7)
C(2A) N(1A) C(8A) C(9A) 0.2(5)
N(1A) C(2A) C(3A) C(9A) -0.6(5)
N(1A) C(2A) C(3A) C(10A) 177.9(6)
C(2A) C(3A) C(9A) C(4A) -179.4(6)
C(2A) C(3A) C(9A) C(8A) 0.8(5)
C(10A) C(3A) C(9A) C(4A) 2.0(6)
C(10A) C(3A) C(9A) C(8A) -177.8(6)
C(2A) C(3A) C(10A) C(11A) 100.6(6)
C(9A) C(3A) C(10A) C(11A) -81.1(5)
C(9A) C(4A) C(5A) O(5A) 179.8(7)
C(9A) C(4A) C(5A) C(6A) -1.2(6)
C(5A) C(4A) C(9A) C(3A) -177.8(7)
C(5A) C(4A) C(9A) C(8A) 2.0(6)
C(4A) C(5A) O(5A) C(5'A) 178.8(9)
C(6A) C(5A) O(5A) C(5'A) -0.2(8)
C(4A) C(5A) C(6A) C(7A) -0.3(7)
O(5A) C(5A) C(6A) C(7A) 178.6(9)
C(5A) C(6A) C(7A) C(8A) 1.0(6)
C(6A) C(7A) C(8A) N(1A) 178.7(8)
C(6A) C(7A) C(8A) C(9A) -0.1(6)
N(1A) C(8A) C(9A) C(3A) -0.6(5)
N(1A) C(8A) C(9A) C(4A) 179.6(6)
C(7A) C(8A) C(9A) C(3A) 178.5(5)
C(7A) C(8A) C(9A) C(4A) -1.3(5)
C(3A) C(10A) C(11A) N(12A) -62.2(4)
